data_2207793
loop_
_publ_author_name
'K. Anitha'
'S. Athimoolam'
'R. K. Rajaram'

_publ_section_title
;
 <small>DL</small>-Methionine <small>DL</small>-methioninium picrate
;
_journal_coeditor_code HK6032
_journal_issue 1
_journal_name_full 'Acta Crystallographica Section E'
_journal_page_first o8
_journal_page_last o10
_journal_paper_doi 10.1107/S1600536805038948
_journal_volume 62
_journal_year 2006
_chemical_formula_iupac 'C5 H11 N O2 S, C5 H12 N O2 S +, C6 H2 N3 O7 -'
_chemical_formula_moiety 'C5 H11 N O2 S, C5 H12 N O2 S +, C6 H2 N3 O7 -'
_chemical_formula_sum 'C16 H25 N5 O11 S2'
_chemical_formula_weight 527.53
_chemical_name_common 'DL-methionine DL-methioninium picrate'
_chemical_name_systematic
;
DL-methionine DL-methioninium picrate
;
_space_group_IT_number 2
_symmetry_cell_setting triclinic
_symmetry_space_group_name_Hall '-P 1'
_symmetry_space_group_name_H-M 'P -1'
_atom_sites_solution_hydrogens geom
_atom_sites_solution_primary direct
_atom_sites_solution_secondary difmap
_audit_creation_method SHELXL-97
_cell_angle_alpha 103.900(10)
_cell_angle_beta 97.04(2)
_cell_angle_gamma 101.73(2)
_cell_formula_units_Z 2
_cell_length_a 7.0760(10)
_cell_length_b 12.1020(10)
_cell_length_c 14.895(2)
_cell_measurement_reflns_used 25
_cell_measurement_temperature 293(2)
_cell_measurement_theta_max 14.20
_cell_measurement_theta_min 6.76
_cell_volume 1192.4(3)
_computing_cell_refinement 'CAD-4 EXPRESS'
_computing_data_collection 'CAD-4 EXPRESS (Enraf--Nonius, 1994)'
_computing_data_reduction 'XCAD4 (Harms & Wocadlo, 1995)'
_computing_molecular_graphics 'PLATON (Spek, 2003)'
_computing_publication_material 'SHELXL97 (Sheldrick, 1997)'
_computing_structure_refinement SHELXTL/PC
_computing_structure_solution 'SHELXTL/PC (Bruker, 2000)'
_diffrn_ambient_temperature 293(2)
_diffrn_measured_fraction_theta_full 0.998
_diffrn_measured_fraction_theta_max 0.998
_diffrn_measurement_device_type 'Nonius MACH3 four-circle'
_diffrn_measurement_method \w-2\q
_diffrn_radiation_monochromator graphite
_diffrn_radiation_source 'fine-focus sealed tube'
_diffrn_radiation_type MoK\a
_diffrn_radiation_wavelength 0.71073
_diffrn_reflns_av_R_equivalents 0.0141
_diffrn_reflns_av_sigmaI/netI 0.0444
_diffrn_reflns_limit_h_max 8
_diffrn_reflns_limit_h_min -1
_diffrn_reflns_limit_k_max 14
_diffrn_reflns_limit_k_min -14
_diffrn_reflns_limit_l_max 17
_diffrn_reflns_limit_l_min -17
_diffrn_reflns_number 4940
_diffrn_reflns_theta_full 25.03
_diffrn_reflns_theta_max 25.03
_diffrn_reflns_theta_min 2.58
_diffrn_standards_decay_% 0
_diffrn_standards_interval_time 60
_diffrn_standards_number 3
_exptl_absorpt_coefficient_mu 0.288
_exptl_absorpt_correction_T_max 0.975
_exptl_absorpt_correction_T_min 0.943
_exptl_absorpt_correction_type psi-scan
_exptl_absorpt_process_details '(North <i>et al.</i>,  1968)'
_exptl_crystal_colour yellow
_exptl_crystal_density_diffrn 1.469
_exptl_crystal_density_meas 1.460
_exptl_crystal_density_method 'flotation in a mixture of carbon tetrachloride and xylene'
_exptl_crystal_description needle
_exptl_crystal_F_000 552
_exptl_crystal_size_max 0.2
_exptl_crystal_size_mid 0.15
_exptl_crystal_size_min 0.10
_refine_diff_density_max 0.804
_refine_diff_density_min -0.559
_refine_ls_extinction_method none
_refine_ls_goodness_of_fit_ref 1.033
_refine_ls_hydrogen_treatment constr
_refine_ls_matrix_type full
_refine_ls_number_parameters 331
_refine_ls_number_reflns 4217
_refine_ls_number_restraints 0
_refine_ls_restrained_S_all 1.033
_refine_ls_R_factor_all 0.1303
_refine_ls_R_factor_gt 0.0721
_refine_ls_shift/su_max 0.000
_refine_ls_shift/su_mean 0.000
_refine_ls_structure_factor_coef Fsqd
_refine_ls_weighting_details 'calc w=1/[\s^2^(Fo^2^)+(0.1091P)^2^+0.8526P] where P=(Fo^2^+2Fc^2^)/3'
_refine_ls_weighting_scheme calc
_refine_ls_wR_factor_gt 0.1984
_refine_ls_wR_factor_ref 0.2370
_reflns_number_gt 2516
_reflns_number_total 4217
_reflns_threshold_expression I>2\s(I)
_cod_data_source_file hk6032.cif
_cod_data_source_block I
_cod_database_code 2207793

loop_
_symmetry_equiv_pos_as_xyz
'x, y, z'
'-x, -y, -z'

loop_
_atom_site_label
_atom_site_fract_x
_atom_site_fract_y
_atom_site_fract_z
_atom_site_U_iso_or_equiv
_atom_site_adp_type
_atom_site_calc_flag
_atom_site_refinement_flags
_atom_site_occupancy
_atom_site_disorder_assembly
_atom_site_disorder_group
_atom_site_type_symbol
S1 0.2509(17) 0.0585(9) 0.6210(7) 0.158(4) Uani d P 0.55 B 1 S
S11 0.218(4) 0.0339(18) 0.5625(13) 0.111(6) Uani d P 0.21 B 2 S
S12 0.196(2) 0.0260(10) 0.5974(10) 0.053(2) Uani d P 0.24 B 3 S
S2 1.153(3) 0.9057(19) 0.9041(15) 0.074(4) Uani d P 0.55 D 1 S
S21 1.187(7) 1.028(4) 0.868(3) 0.219(17) Uiso d P 0.10 D 2 S
S22 1.171(6) 0.891(3) 0.901(3) 0.070(5) Uani d P 0.35 D 3 S
O1 0.5379(5) 0.4989(4) 0.7445(2) 0.0776(11) Uani d . 1 . . O
O1A -0.0396(4) 0.3706(3) 0.42963(19) 0.0537(8) Uani d . 1 . . O
O1B -0.2265(5) 0.2605(3) 0.5002(2) 0.0691(10) Uani d . 1 . . O
O2 0.2200(7) 0.5794(4) 0.7647(3) 0.0907(13) Uani d . 1 . . O
O2A 0.5877(5) 0.6334(3) 0.5883(2) 0.0548(8) Uani d . 1 . . O
O2B 0.4874(5) 0.7963(3) 0.6390(3) 0.0691(10) Uani d . 1 . . O
O3 0.1344(8) 0.5922(4) 0.8995(3) 0.1067(16) Uani d . 1 . . O
O4 0.1992(7) 0.3067(5) 1.0576(3) 0.1073(16) Uani d . 1 . . O
O5 0.4230(8) 0.2122(5) 1.0373(4) 0.1134(17) Uani d . 1 . . O
O6 0.8341(6) 0.2702(5) 0.8164(3) 0.1004(12) Uani d . 1 . . O
O7 0.8363(10) 0.4007(6) 0.7498(5) 0.156(3) Uani d . 1 . . O
N1 0.2243(7) 0.5521(4) 0.8388(3) 0.0712(12) Uani d . 1 . . N
N2 0.3302(7) 0.2801(4) 1.0177(3) 0.0701(12) Uani d . 1 . . N
N3 0.7622(8) 0.3449(6) 0.7973(4) 0.1004(12) Uani d . 1 . . N
N11 0.2558(5) 0.4510(3) 0.5766(2) 0.0473(9) Uani d . 1 B . N
N21 0.8588(5) 0.6776(3) 0.7398(2) 0.0536(9) Uani d . 1 . . N
C1 0.4937(6) 0.4498(4) 0.8070(3) 0.0514(11) Uani d . 1 . . C
C2 0.3349(7) 0.4685(4) 0.8558(3) 0.0501(10) Uani d . 1 . . C
C3 0.2829(6) 0.4131(4) 0.9224(3) 0.0510(11) Uani d . 1 . . C
C4 0.3833(7) 0.3357(4) 0.9450(3) 0.0507(11) Uani d . 1 . . C
C5 0.5410(7) 0.3135(4) 0.9038(3) 0.0526(11) Uani d . 1 . . C
C6 0.5940(6) 0.3699(4) 0.8375(3) 0.0510(11) Uani d . 1 . . C
C11 -0.0678(6) 0.3269(4) 0.4952(3) 0.0439(10) Uani d . 1 B . C
C12 0.0955(7) 0.3520(4) 0.5787(3) 0.0537(11) Uani d . 1 . . C
C14 0.1235(15) 0.1645(8) 0.6194(9) 0.157(3) Uani d . 1 . . C
C15 0.4668(16) 0.0792(8) 0.6337(9) 0.157(3) Uani d . 1 . . C
C21 0.5973(6) 0.7260(4) 0.6456(3) 0.0479(10) Uani d . 1 . . C
C22 0.7468(6) 0.7684(4) 0.7363(3) 0.0508(11) Uani d . 1 . . C
C23 0.8796(8) 0.8878(4) 0.7478(4) 0.0699(14) Uani d . 1 D . C
C24 0.9766(9) 0.9572(5) 0.8492(4) 0.0896(19) Uani d . 1 . . C
C25 1.3616(10) 0.9459(7) 0.8475(5) 0.100(2) Uani d . 1 . . C
C131 0.118(2) 0.2552(12) 0.6108(11) 0.061(3) Uiso d P 0.35 B 1 C
C132 0.2035(11) 0.2375(7) 0.5659(5) 0.0575(18) Uani d P 0.65 B 2 C
H2B 0.3954 0.7644 0.5950 0.104 Uiso calc R 1 . . H
H3 0.1792 0.4283 0.9522 0.061 Uiso calc R 1 . . H
H5 0.6100 0.2616 0.9206 0.063 Uiso calc R 1 . . H
H22A 0.0353 0.3922 0.6287 0.064 Uiso calc PR 0.35 A 1 H
H11A 0.2052 0.5015 0.5526 0.071 Uiso calc R 1 . . H
H11B 0.3377 0.4238 0.5412 0.071 Uiso calc R 1 . . H
H11C 0.3206 0.4871 0.6348 0.071 Uiso calc R 1 . . H
H12B 0.0453 0.3698 0.6377 0.064 Uiso d PR 0.65 A 2 H
H13A 0.2518 0.2915 0.6432 0.073 Uiso calc PR 0.35 B 1 H
H13B 0.0417 0.2719 0.6602 0.073 Uiso calc PR 0.35 B 1 H
H13C 0.1799 0.1938 0.5002 0.069 Uiso calc PR 0.65 B 2 H
H13D 0.3441 0.2660 0.5875 0.069 Uiso calc PR 0.65 B 2 H
H14A 0.0075 0.1178 0.5741 0.188 Uiso calc PR 0.35 B 1 H
H14B 0.0815 0.1714 0.6797 0.188 Uiso calc PR 0.35 B 1 H
H14C 0.0067 0.1095 0.5799 0.188 Uiso d PR 0.65 B 2 H
H14D 0.0879 0.2032 0.6776 0.188 Uiso d PR 0.65 B 2 H
H15A 0.5027 0.0054 0.6238 0.236 Uiso calc PR 0.55 B 1 H
H15B 0.5240 0.1268 0.6964 0.236 Uiso calc PR 0.55 B 1 H
H15C 0.5140 0.1188 0.5892 0.236 Uiso calc PR 0.55 B 1 H
H15D 0.4739 -0.0008 0.6267 0.236 Uiso d PR 0.21 B 2 H
H15E 0.5581 0.1290 0.6884 0.236 Uiso d PR 0.21 B 2 H
H15F 0.4990 0.1023 0.5791 0.236 Uiso d PR 0.21 B 2 H
H15G 0.5225 0.0122 0.6254 0.236 Uiso d PR 0.24 B 3 H
H15H 0.4631 0.1093 0.6991 0.236 Uiso d PR 0.24 B 3 H
H15I 0.5457 0.1387 0.6124 0.236 Uiso d PR 0.24 B 3 H
H21A 0.9458 0.7007 0.7932 0.080 Uiso calc R 1 . . H
H21B 0.9212 0.6676 0.6912 0.080 Uiso calc R 1 . . H
H21C 0.7764 0.6103 0.7372 0.080 Uiso calc R 1 . . H
H22 0.6747 0.7749 0.7887 0.061 Uiso calc R 1 . . H
H23A 0.8036 0.9344 0.7214 0.084 Uiso calc R 1 . . H
H23B 0.9823 0.8776 0.7112 0.084 Uiso calc R 1 . . H
H24A 0.8742 0.9606 0.8868 0.107 Uiso calc PR 0.55 C 1 H
H24B 1.0349 1.0370 0.8491 0.107 Uiso calc PR 0.55 C 1 H
H24C 0.9014 1.0148 0.8681 0.107 Uiso d PR 0.10 C 2 H
H24D 0.9497 0.9019 0.8863 0.107 Uiso d PR 0.10 C 2 H
H24E 0.8761 0.9598 0.8880 0.107 Uiso d PR 0.35 C 3 H
H24F 1.0368 1.0373 0.8506 0.107 Uiso d PR 0.35 C 3 H
H25A 1.4700 0.9192 0.8726 0.150 Uiso calc PR 0.55 D 1 H
H25B 1.3988 1.0297 0.8593 0.150 Uiso calc PR 0.55 D 1 H
H25C 1.3256 0.9101 0.7810 0.150 Uiso calc PR 0.55 D 1 H
H25D 1.4356 0.9351 0.9019 0.150 Uiso d PR 0.10 D 2 H
H25E 1.4475 0.9929 0.8185 0.150 Uiso d PR 0.10 D 2 H
H25F 1.3019 0.8709 0.8035 0.150 Uiso d PR 0.10 D 2 H
H25G 1.4767 0.9226 0.8693 0.150 Uiso d PR 0.35 D 3 H
H25H 1.3881 1.0300 0.8640 0.150 Uiso d PR 0.35 D 3 H
H25I 1.3258 0.9152 0.7804 0.150 Uiso d PR 0.35 D 3 H

loop_
_atom_site_aniso_label
_atom_site_aniso_U_11
_atom_site_aniso_U_22
_atom_site_aniso_U_33
_atom_site_aniso_U_12
_atom_site_aniso_U_13
_atom_site_aniso_U_23
S1 0.161(8) 0.193(8) 0.220(11) 0.115(7) 0.094(7) 0.154(8)
S11 0.144(13) 0.058(7) 0.120(14) 0.021(7) -0.020(12) 0.028(10)
S12 0.070(5) 0.025(3) 0.060(5) 0.005(3) -0.001(4) 0.019(3)
S2 0.073(6) 0.091(7) 0.040(4) -0.002(6) 0.002(4) 0.008(4)
S22 0.072(6) 0.083(7) 0.055(9) 0.024(4) 0.003(5) 0.021(6)
O1 0.062(2) 0.120(3) 0.054(2) -0.002(2) 0.0054(16) 0.053(2)
O1A 0.0528(18) 0.076(2) 0.0418(16) 0.0186(15) 0.0100(13) 0.0296(15)
O1B 0.059(2) 0.081(2) 0.067(2) -0.0018(18) 0.0019(16) 0.0402(18)
O2 0.126(4) 0.102(3) 0.060(2) 0.053(3) 0.007(2) 0.036(2)
O2A 0.0599(19) 0.064(2) 0.0413(16) 0.0138(15) 0.0140(14) 0.0137(15)
O2B 0.063(2) 0.066(2) 0.070(2) 0.0189(18) -0.0085(17) 0.0101(17)
O3 0.144(4) 0.128(4) 0.079(3) 0.089(3) 0.035(3) 0.030(3)
O4 0.115(4) 0.155(4) 0.087(3) 0.041(3) 0.062(3) 0.068(3)
O5 0.132(4) 0.132(4) 0.123(4) 0.053(3) 0.050(3) 0.090(3)
O6 0.075(2) 0.148(4) 0.097(2) 0.053(2) 0.0344(19) 0.038(2)
O7 0.155(5) 0.202(6) 0.189(6) 0.083(5) 0.139(5) 0.112(5)
N1 0.086(3) 0.080(3) 0.053(3) 0.037(3) 0.008(2) 0.018(2)
N2 0.076(3) 0.084(3) 0.053(2) 0.007(3) 0.015(2) 0.032(2)
N3 0.075(2) 0.148(4) 0.097(2) 0.053(2) 0.0344(19) 0.038(2)
N11 0.045(2) 0.064(2) 0.0374(18) 0.0145(17) 0.0070(15) 0.0200(16)
N21 0.054(2) 0.070(2) 0.0426(19) 0.0142(19) 0.0131(16) 0.0234(18)
C1 0.046(2) 0.068(3) 0.033(2) -0.002(2) 0.0032(18) 0.016(2)
C2 0.054(3) 0.057(3) 0.038(2) 0.012(2) 0.0044(19) 0.0127(19)
C3 0.046(2) 0.067(3) 0.036(2) 0.009(2) 0.0089(18) 0.010(2)
C4 0.054(3) 0.058(3) 0.037(2) 0.002(2) 0.0094(19) 0.0171(19)
C5 0.050(3) 0.061(3) 0.046(2) 0.011(2) 0.006(2) 0.017(2)
C6 0.039(2) 0.070(3) 0.041(2) 0.009(2) 0.0106(18) 0.012(2)
C11 0.049(3) 0.050(2) 0.039(2) 0.018(2) 0.0099(18) 0.0188(18)
C12 0.064(3) 0.055(3) 0.043(2) 0.006(2) 0.002(2) 0.027(2)
C14 0.161(7) 0.111(4) 0.217(8) 0.048(4) 0.005(6) 0.082(5)
C15 0.161(7) 0.111(4) 0.217(8) 0.048(4) 0.005(6) 0.082(5)
C21 0.047(3) 0.058(3) 0.043(2) 0.011(2) 0.0138(19) 0.021(2)
C22 0.050(3) 0.063(3) 0.043(2) 0.016(2) 0.0127(19) 0.017(2)
C23 0.065(3) 0.066(3) 0.072(3) 0.012(3) -0.005(3) 0.019(3)
C24 0.071(4) 0.080(4) 0.091(4) 0.010(3) 0.004(3) -0.015(3)
C25 0.081(4) 0.128(6) 0.104(5) 0.039(4) 0.024(4) 0.040(4)
C132 0.047(4) 0.093(5) 0.040(4) 0.011(4) 0.018(3) 0.033(4)

loop_
_atom_type_symbol
_atom_type_description
_atom_type_scat_dispersion_real
_atom_type_scat_dispersion_imag
_atom_type_scat_source
C C 0.0033 0.0016 'International Tables Vol C Tables 4.2.6.8 and 6.1.1.4'
H H 0.0000 0.0000 'International Tables Vol C Tables 4.2.6.8 and 6.1.1.4'
N N 0.0061 0.0033 'International Tables Vol C Tables 4.2.6.8 and 6.1.1.4'
O O 0.0106 0.0060 'International Tables Vol C Tables 4.2.6.8 and 6.1.1.4'
S S 0.1246 0.1234 'International Tables Vol C Tables 4.2.6.8 and 6.1.1.4'

loop_
_geom_angle_atom_site_label_1
_geom_angle_atom_site_label_2
_geom_angle_atom_site_label_3
_geom_angle
_geom_angle_publ_flag
O1A C11 O1B 125.3(4) y
O1A C11 C12 120.1(4) y
O1B C11 C12 114.6(3) y
C131 C12 N11 126.1(7) ?
C131 C12 C11 115.5(7) ?
N11 C12 C11 109.8(3) ?
C131 C12 C132 34.9(7) ?
N11 C12 C132 103.3(4) ?
C11 C12 C132 109.1(4) ?
C131 C12 H22A 99.8 ?
N11 C12 H22A 99.8 ?
C11 C12 H22A 99.8 ?
C132 C12 H22A 133.6 ?
C131 C12 H12B 79.6 ?
N11 C12 H12B 110.5 ?
C11 C12 H12B 110.5 ?
C132 C12 H12B 113.4 ?
H22A C12 H12B 20.3 ?
C12 N11 H11A 109.5 ?
C12 N11 H11B 109.5 ?
H11A N11 H11B 109.5 ?
C12 N11 H11C 109.5 ?
H11A N11 H11C 109.5 ?
H11B N11 H11C 109.5 ?
C14 C131 C12 166.8(15) ?
C14 C131 H12B 150.6 ?
C12 C131 H12B 38.3 ?
C14 C131 H13A 94.1 ?
C12 C131 H13A 94.1 ?
H12B C131 H13A 94.7 ?
C14 C131 H13B 94.1 ?
C12 C131 H13B 94.1 ?
H12B C131 H13B 56.6 ?
H13A C131 H13B 103.1 ?
C14 C131 H14D 45.8 ?
C12 C131 H14D 144.5 ?
H12B C131 H14D 106.2 ?
H13A C131 H14D 89.7 ?
H13B C131 H14D 50.8 ?
C14 C132 C12 108.4(6) ?
C14 C132 H13C 110.0 ?
C12 C132 H13C 110.0 ?
C14 C132 H13D 110.0 ?
C12 C132 H13D 110.0 ?
H13C C132 H13D 108.4 ?
C131 C14 C132 43.3(9) ?
C131 C14 S1 149.6(13) ?
C132 C14 S1 109.9(9) ?
C131 C14 S12 156.5(14) ?
C132 C14 S12 113.2(9) ?
S1 C14 S12 16.5(5) ?
C131 C14 S11 139.0(14) ?
C132 C14 S11 96.0(10) ?
S1 C14 S11 26.2(7) ?
S12 C14 S11 18.0(5) ?
C131 C14 H14A 99.3 ?
C132 C14 H14A 99.0 ?
S1 C14 H14A 99.3 ?
S12 C14 H14A 82.8 ?
S11 C14 H14A 79.7 ?
C131 C14 H14B 99.3 ?
C132 C14 H14B 139.1 ?
S1 C14 H14B 99.3 ?
S12 C14 H14B 103.0 ?
S11 C14 H14B 120.9 ?
H14A C14 H14B 104.0 ?
C131 C14 H14C 107.0 ?
C132 C14 H14C 107.2 ?
S1 C14 H14C 93.8 ?
S12 C14 H14C 77.3 ?
S11 C14 H14C 76.6 ?
H14A C14 H14C 8.7 ?
H14B C14 H14C 98.5 ?
C131 C14 H14D 76.5 ?
C132 C14 H14D 116.4 ?
S1 C14 H14D 118.3 ?
S12 C14 H14D 125.0 ?
S11 C14 H14D 142.7 ?
H14A C14 H14D 110.8 ?
H14B C14 H14D 23.0 ?
H14C C14 H14D 108.2 ?
C15 S1 C14 124.8(9) ?
C15 S1 H15H 34.6 ?
C14 S1 H15H 112.2 ?
C15 S11 C14 98.4(11) ?
C14 S12 C15 100.6(7) ?
S1 C15 S11 26.3(9) ?
S1 C15 S12 12.1(6) ?
S11 C15 S12 18.2(6) ?
S1 C15 H15A 109.5 ?
S11 C15 H15A 101.0 ?
S12 C15 H15A 99.8 ?
S1 C15 H15B 109.5 ?
S11 C15 H15B 134.6 ?
S12 C15 H15B 120.6 ?
H15A C15 H15B 109.5 ?
S1 C15 H15C 109.5 ?
S11 C15 H15C 90.1 ?
S12 C15 H15C 107.4 ?
H15A C15 H15C 109.5 ?
H15B C15 H15C 109.5 ?
S1 C15 H15D 97.3 ?
S11 C15 H15D 92.1 ?
S12 C15 H15D 88.4 ?
H15A C15 H15D 12.9 ?
H15B C15 H15D 111.0 ?
H15C C15 H15D 119.3 ?
S1 C15 H15E 125.7 ?
S11 C15 H15E 149.5 ?
S12 C15 H15E 137.1 ?
H15A C15 H15E 104.2 ?
H15B C15 H15E 16.8 ?
H15C C15 H15E 97.4 ?
H15D C15 H15E 109.5 ?
S1 C15 H15F 104.2 ?
S11 C15 H15F 81.8 ?
S12 C15 H15F 99.8 ?
H15A C15 H15F 101.3 ?
H15B C15 H15F 122.3 ?
H15C C15 H15F 12.9 ?
H15D C15 H15F 109.5 ?
H15E C15 H15F 109.5 ?
S1 C15 H15G 118.0 ?
S11 C15 H15G 108.6 ?
S12 C15 H15G 108.2 ?
H15A C15 H15G 8.5 ?
H15B C15 H15G 105.3 ?
H15C C15 H15G 104.8 ?
H15D C15 H15G 21.2 ?
H15E C15 H15G 98.1 ?
H15F C15 H15G 98.1 ?
S1 C15 H15H 84.6 ?
S11 C15 H15H 110.9 ?
S12 C15 H15H 94.7 ?
H15A C15 H15H 109.6 ?
H15B C15 H15H 27.2 ?
H15C C15 H15H 130.4 ?
H15D C15 H15H 104.8 ?
H15E C15 H15H 43.8 ?
H15F C15 H15H 142.9 ?
H15G C15 H15H 109.5 ?
S1 C15 H15I 122.1 ?
S11 C15 H15I 109.0 ?
S12 C15 H15I 124.1 ?
H15A C15 H15I 116.6 ?
H15B C15 H15I 86.7 ?
H15C C15 H15I 23.0 ?
H15D C15 H15I 129.0 ?
H15E C15 H15I 74.4 ?
H15F C15 H15I 35.6 ?
H15G C15 H15I 109.5 ?
H15H C15 H15I 109.5 ?
C21 O2B H2B 109.5 ?
O2A C21 O2B 126.1(4) y
O2A C21 C22 121.3(4) y
O2B C21 C22 112.6(4) y
N21 C22 C23 112.3(4) ?
N21 C22 C21 108.4(4) ?
C23 C22 C21 112.8(4) ?
N21 C22 H22 107.7 ?
C23 C22 H22 107.7 ?
C21 C22 H22 107.7 ?
C22 N21 H21A 109.5 ?
C22 N21 H21B 109.5 ?
H21A N21 H21B 109.5 ?
C22 N21 H21C 109.5 ?
H21A N21 H21C 109.5 ?
H21B N21 H21C 109.5 ?
C22 C23 C24 115.7(5) ?
C22 C23 H23A 108.4 ?
C24 C23 H23A 108.4 ?
C22 C23 H23B 108.4 ?
C24 C23 H23B 108.4 ?
H23A C23 H23B 107.4 ?
S21 C24 C23 119.2(19) ?
S21 C24 S2 62(2) ?
C23 C24 S2 117.2(8) ?
S21 C24 S22 63(2) ?
C23 C24 S22 112.8(12) ?
S2 C24 S22 4.4(19) ?
S21 C24 H24A 131.0 ?
C23 C24 H24A 108.0 ?
S2 C24 H24A 108.0 ?
S22 C24 H24A 110.7 ?
S21 C24 H24B 47.2 ?
C23 C24 H24B 108.0 ?
S2 C24 H24B 108.0 ?
S22 C24 H24B 109.9 ?
H24A C24 H24B 107.2 ?
S21 C24 H24C 104.5 ?
C23 C24 H24C 105.7 ?
S2 C24 H24C 136.2 ?
S22 C24 H24C 140.6 ?
H24A C24 H24C 46.8 ?
H24B C24 H24C 63.5 ?
S21 C24 H24D 115.3 ?
C23 C24 H24D 105.1 ?
S2 C24 H24D 56.1 ?
S22 C24 H24D 56.7 ?
H24A C24 H24D 60.1 ?
H24B C24 H24D 146.9 ?
H24C C24 H24D 106.0 ?
S21 C24 H24E 130.4 ?
C23 C24 H24E 108.9 ?
S2 C24 H24E 106.5 ?
S22 C24 H24E 109.1 ?
H24A C24 H24E 1.5 ?
H24B C24 H24E 107.9 ?
H24C C24 H24E 48.0 ?
H24D C24 H24E 58.7 ?
S21 C24 H24F 46.2 ?
C23 C24 H24F 109.3 ?
S2 C24 H24F 106.8 ?
S22 C24 H24F 108.9 ?
H24A C24 H24F 107.1 ?
H24B C24 H24F 1.4 ?
H24C C24 H24F 63.8 ?
H24D C24 H24F 145.7 ?
H24E C24 H24F 107.7 ?
C24 S2 C25 102.4(12) ?
C24 S2 H24D 34.6 ?
C25 S2 H24D 135.4 ?
C24 S21 C25 115(3) ?
C24 S21 H24F 39.7 ?
C25 S21 H24F 148.5 ?
C24 S21 H25H 148.0 ?
C25 S21 H25H 33.2 ?
H24F S21 H25H 160.5 ?
C25 S22 C24 98.1(18) ?
C25 S22 H24D 128.5 ?
C24 S22 H24D 30.7 ?
C25 S22 H25D 30.9 ?
C24 S22 H25D 125.6 ?
H24D S22 H25D 155.7 ?
C25 S22 H25F 31.2 ?
C24 S22 H25F 98.1 ?
H24D S22 H25F 121.0 ?
H25D S22 H25F 50.8 ?
S21 C25 S22 62.9(19) ?
S21 C25 S2 55.8(18) ?
S22 C25 S2 7.2(18) ?
S21 C25 H25A 148.3 ?
S22 C25 H25A 103.8 ?
S2 C25 H25A 109.5 ?
S21 C25 H25B 60.1 ?
S22 C25 H25B 116.1 ?
S2 C25 H25B 109.5 ?
H25A C25 H25B 109.5 ?
S21 C25 H25C 102.2 ?
S22 C25 H25C 108.3 ?
S2 C25 H25C 109.5 ?
H25A C25 H25C 109.5 ?
H25B C25 H25C 109.5 ?
S21 C25 H25D 116.3 ?
S22 C25 H25D 79.7 ?
S2 C25 H25D 83.5 ?
H25A C25 H25D 32.7 ?
H25B C25 H25D 101.5 ?
H25C C25 H25D 139.2 ?
S21 C25 H25E 101.3 ?
S22 C25 H25E 164.1 ?
S2 C25 H25E 157.0 ?
H25A C25 H25E 90.0 ?
H25B C25 H25E 50.4 ?
H25C C25 H25E 73.6 ?
H25D C25 H25E 109.5 ?
S21 C25 H25F 110.4 ?
S22 C25 H25F 78.1 ?
S2 C25 H25F 82.4 ?
H25A C25 H25F 93.1 ?
H25B C25 H25F 148.0 ?
H25C C25 H25F 39.6 ?
H25D C25 H25F 109.5 ?
H25E C25 H25F 109.5 ?
S21 C25 H25G 150.5 ?
S22 C25 H25G 108.8 ?
S2 C25 H25G 114.5 ?
H25A C25 H25G 5.0 ?
H25B C25 H25G 106.6 ?
H25C C25 H25G 107.2 ?
H25D C25 H25G 36.5 ?
H25E C25 H25G 85.0 ?
H25F C25 H25G 94.1 ?
S21 C25 H25H 54.7 ?
S22 C25 H25H 109.6 ?
S2 C25 H25H 103.0 ?
H25A C25 H25H 111.9 ?
H25B C25 H25H 6.5 ?
H25C C25 H25H 113.3 ?
H25D C25 H25H 100.3 ?
H25E C25 H25H 56.9 ?
H25F C25 H25H 150.2 ?
H25G C25 H25H 109.5 ?
S21 C25 H25I 99.8 ?
S22 C25 H25I 110.0 ?
S2 C25 H25I 110.7 ?
H25A C25 H25I 112.0 ?
H25B C25 H25I 105.7 ?
H25C C25 H25I 3.9 ?
H25D C25 H25I 142.4 ?
H25E C25 H25I 71.0 ?
H25F C25 H25I 43.2 ?
H25G C25 H25I 109.5 ?
H25H C25 H25I 109.5 ?
O2 N1 O3 121.9(5) ?
O2 N1 C2 119.7(4) ?
O3 N1 C2 118.4(4) ?
O5 N2 O4 123.6(5) ?
O5 N2 C4 118.3(5) ?
O4 N2 C4 118.1(5) ?
O7 N3 O6 119.2(6) ?
O7 N3 C6 121.6(6) ?
O6 N3 C6 119.1(6) ?
O1 C1 C6 124.4(4) ?
O1 C1 C2 123.0(5) ?
C6 C1 C2 112.7(4) ?
C3 C2 C1 123.3(4) ?
C3 C2 N1 116.0(4) ?
C1 C2 N1 120.7(4) ?
C4 C3 C2 120.0(4) ?
C4 C3 H3 120.0 ?
C2 C3 H3 120.0 ?
C3 C4 C5 121.4(4) ?
C3 C4 N2 119.4(4) ?
C5 C4 N2 119.1(4) ?
C6 C5 C4 118.5(4) ?
C6 C5 H5 120.7 ?
C4 C5 H5 120.7 ?
C5 C6 C1 124.1(4) ?
C5 C6 N3 116.5(5) ?
C1 C6 N3 119.5(4) ?

loop_
_geom_bond_atom_site_label_1
_geom_bond_atom_site_label_2
_geom_bond_distance
_geom_bond_publ_flag
O1A C11 1.236(5) y
O1B C11 1.263(5) y
C11 C12 1.515(6) ?
C12 C131 1.398(15) ?
C12 N11 1.482(5) ?
C12 C132 1.697(9) ?
C12 H22A 0.9800 ?
C12 H12B 0.9800 ?
N11 H11A 0.8900 ?
N11 H11B 0.8900 ?
N11 H11C 0.8900 ?
C131 C14 1.143(15) ?
C131 H13A 0.9700 ?
C131 H13B 0.9700 ?
C132 C14 1.408(11) ?
C132 H13C 0.9700 ?
C132 H13D 0.9700 ?
C14 S1 1.714(12) ?
C14 S12 1.818(15) ?
C14 S11 1.89(2) ?
C14 H14A 0.9700 ?
C14 H14B 0.9700 ?
C14 H14C 0.9700 ?
C14 H14D 0.9700 ?
S1 C15 1.478(14) ?
S1 H15H 1.6850 ?
S11 C15 1.84(3) ?
S12 C15 1.861(17) ?
C15 H15A 0.9600 ?
C15 H15B 0.9600 ?
C15 H15C 0.9600 ?
C15 H15D 0.9600 ?
C15 H15E 0.9600 ?
C15 H15F 0.9600 ?
C15 H15G 0.9600 ?
C15 H15H 0.9600 ?
C15 H15I 0.9600 ?
O2A C21 1.218(5) y
O2B C21 1.276(5) y
O2B H2B 0.8200 ?
C21 C22 1.518(6) ?
C22 N21 1.486(6) ?
C22 C23 1.513(7) ?
C22 H22 0.9800 ?
N21 H21A 0.8900 ?
N21 H21B 0.8900 ?
N21 H21C 0.8900 ?
C23 C24 1.537(8) ?
C23 H23A 0.9700 ?
C23 H23B 0.9700 ?
C24 S21 1.51(5) ?
C24 S2 1.71(2) ?
C24 S22 1.90(3) ?
C24 H24A 0.9700 ?
C24 H24B 0.9700 ?
C24 H24C 0.9699 ?
C24 H24D 0.9700 ?
C24 H24E 0.9700 ?
C24 H24F 0.9699 ?
S2 C25 1.83(3) ?
S2 H24D 1.4200 ?
S21 C25 1.75(5) ?
S21 H24F 1.0961 ?
S21 H25H 1.4301 ?
S22 C25 1.75(4) ?
S22 H24D 1.5898 ?
S22 H25D 1.8386 ?
S22 H25F 1.8131 ?
C25 H25A 0.9600 ?
C25 H25B 0.9600 ?
C25 H25C 0.9600 ?
C25 H25D 0.9600 ?
C25 H25E 0.9600 ?
C25 H25F 0.9600 ?
C25 H25G 0.9600 ?
C25 H25H 0.9600 ?
C25 H25I 0.9600 ?
O1 C1 1.255(5) ?
O2 N1 1.225(5) ?
O3 N1 1.229(6) ?
O4 N2 1.217(6) ?
O5 N2 1.216(6) ?
O6 N3 1.197(7) ?
O7 N3 1.187(7) ?
N1 C2 1.448(6) ?
N2 C4 1.455(6) ?
N3 C6 1.449(7) ?
C1 C6 1.435(7) ?
C1 C2 1.438(6) ?
C2 C3 1.371(6) ?
C3 C4 1.363(6) ?
C3 H3 0.9300 ?
C4 C5 1.380(6) ?
C5 C6 1.376(6) ?
C5 H5 0.9300 ?

loop_
_geom_hbond_atom_site_label_D
_geom_hbond_atom_site_label_H
_geom_hbond_atom_site_label_A
_geom_hbond_site_symmetry_A
_geom_hbond_distance_DH
_geom_hbond_distance_HA
_geom_hbond_distance_DA
_geom_hbond_angle_DHA
O2B H2B O1B 2_566 0.82 1.66 2.457(5) 163
N11 H11A O1A 2_566 0.89 2.11 2.901(5) 147
N11 H11B O2A 2_666 0.89 2.06 2.868(4) 151
N11 H11C O1 . 0.89 2.06 2.861(5) 149
N11 H11C O2 . 0.89 2.26 2.928(5) 131
N21 H21A O4 2_667 0.89 2.57 3.062(5) 115
N21 H21B O1A 2_666 0.89 2.07 2.955(4) 174
N21 H21C O1 . 0.89 1.97 2.820(5) 160

loop_
_geom_torsion_atom_site_label_1
_geom_torsion_atom_site_label_2
_geom_torsion_atom_site_label_3
_geom_torsion_atom_site_label_4
_geom_torsion
_geom_torsion_publ_flag
O1A C11 C12 C131 -136.7(9) ?
O1B C11 C12 C131 43.4(10) ?
O1A C11 C12 N11 13.2(6) y
O1B C11 C12 N11 -166.7(4) y
O1A C11 C12 C132 -99.4(5) ?
O1B C11 C12 C132 80.7(5) ?
N11 C12 C131 C14 -113(7) ?
C11 C12 C131 C14 31(8) ?
C132 C12 C131 C14 -56(7) ?
C131 C12 C132 C14 9.3(12) ?
N11 C12 C132 C14 145.1(6) y
C11 C12 C132 C14 -98.1(7) ?
C12 C131 C14 C132 56(7) ?
C12 C131 C14 S1 90(7) ?
C12 C131 C14 S12 56(9) ?
C12 C131 C14 S11 48(8) ?
C12 C132 C14 C131 -9.5(12) ?
C12 C132 C14 S1 -172.1(6) ?
C12 C132 C14 S12 170.5(7) ?
C12 C132 C14 S11 165.0(8) ?
C131 C14 S1 C15 19(3) ?
C132 C14 S1 C15 42.8(14) y
S12 C14 S1 C15 148(3) ?
S11 C14 S1 C15 104(3) ?
C131 C14 S11 C15 89.6(19) ?
C132 C14 S11 C15 83.8(10) ?
S1 C14 S11 C15 -40.2(17) ?
S12 C14 S11 C15 -80(3) ?
C131 C14 S12 C15 61(3) ?
C132 C14 S12 C15 60.8(11) ?
S1 C14 S12 C15 -21(2) ?
S11 C14 S12 C15 79(3) ?
C14 S1 C15 S11 -97(2) ?
C14 S1 C15 S12 -134(4) ?
C14 S11 C15 S1 48.2(15) ?
C14 S11 C15 S12 72(3) ?
C14 S12 C15 S1 34(3) ?
C14 S12 C15 S11 -86(3) ?
O2A C21 C22 N21 -2.4(5) y
O2B C21 C22 N21 176.6(3) y
O2A C21 C22 C23 122.6(5) ?
O2B C21 C22 C23 -58.4(5) ?
N21 C22 C23 C24 -80.0(6) y
C21 C22 C23 C24 157.2(4) ?
C22 C23 C24 S21 141(2) ?
C22 C23 C24 S2 69.5(11) ?
C22 C23 C24 S22 69.9(15) y
S21 C24 S2 C25 -36(2) ?
C23 C24 S2 C25 74.4(11) y
C23 C24 S21 C25 -66(3) ?
S2 C24 S21 C25 41(2) ?
S22 C24 S21 C25 37(2) ?
S21 C24 S22 C25 -33(2) ?
C23 C24 S22 C25 79.3(16) ?
C24 S21 C25 S22 -41(3) ?
C24 S21 C25 S2 -42(2) ?
C24 S22 C25 S21 28(2) ?
C24 S22 C25 S2 34(12) ?
C24 S2 C25 S21 33(2) ?
C24 S2 C25 S22 -141(14) ?
O1 C1 C2 C3 178.4(4) ?
C6 C1 C2 C3 -1.6(6) ?
O1 C1 C2 N1 -3.9(7) ?
C6 C1 C2 N1 176.1(4) ?
O2 N1 C2 C3 -159.0(5) ?
O3 N1 C2 C3 19.9(7) y
O2 N1 C2 C1 23.2(7) y
O3 N1 C2 C1 -158.0(5) ?
C1 C2 C3 C4 -0.2(7) ?
N1 C2 C3 C4 -178.0(4) ?
C2 C3 C4 C5 1.7(7) ?
C2 C3 C4 N2 178.3(4) ?
O5 N2 C4 C3 -179.3(5) ?
O4 N2 C4 C3 -1.5(7) y
O5 N2 C4 C5 -2.6(7) y
O4 N2 C4 C5 175.2(5) ?
C3 C4 C5 C6 -1.2(7) ?
N2 C4 C5 C6 -177.8(4) ?
C4 C5 C6 C1 -0.9(7) ?
C4 C5 C6 N3 179.2(4) ?
O1 C1 C6 C5 -177.9(4) ?
C2 C1 C6 C5 2.1(6) ?
O1 C1 C6 N3 2.1(7) ?
C2 C1 C6 N3 -177.9(4) ?
O7 N3 C6 C5 -169.3(7) ?
O6 N3 C6 C5 6.8(8) y
O7 N3 C6 C1 10.8(9) y
O6 N3 C6 C1 -173.1(5) ?
